data_1567763
loop_
_publ_author_name
'Zhao, Ruyan'
'Zhu, Tong'
'Wang, Sasa'
'Jarrett-Wilkins, Charlie'
'Najjarian, Amin Morteza'
'Lough, Alan J.'
'Hoogland, Sjoerd'
'Sargent, Edward H.'
'Seferos, Dwight S.'

_publ_section_title
;
 Engineering hydrogen bonding to align molecular dipoles in organic solids
 for efficient second harmonic generation
;
_journal_issue 41
_journal_name_full 'Chemical Science'
_journal_page_first 12144
_journal_page_last 12148
_journal_paper_doi 10.1039/D2SC03994J
_journal_volume 13
_journal_year 2022
_chemical_absolute_configuration ad
_chemical_formula_moiety 'C12 H10 F N2 S, Br'
_chemical_formula_sum 'C12 H10 Br F N2 S'
_chemical_formula_weight 313.19
_space_group_crystal_system triclinic
_space_group_IT_number 1
_space_group_name_Hall 'P 1'
_space_group_name_H-M_alt 'P 1'
_atom_sites_solution_hydrogens geom
_atom_sites_solution_primary direct
_audit_creation_method SHELXL-2018/3
_audit_update_record
;
2022-06-18 deposited with the CCDC.	2022-09-28 downloaded from the CCDC.
;
_cell_angle_alpha 86.311(2)
_cell_angle_beta 88.909(2)
_cell_angle_gamma 81.003(2)
_cell_formula_units_Z 1
_cell_length_a 4.5926(3)
_cell_length_b 5.6626(4)
_cell_length_c 12.1650(8)
_cell_measurement_reflns_used 2926
_cell_measurement_temperature 150(2)
_cell_measurement_theta_max 27.46
_cell_measurement_theta_min 3.36
_cell_volume 311.81(4)
_computing_cell_refinement APEX3
_computing_data_collection 'APEX3 (Bruker, 2018)'
_computing_data_reduction 'SAINT (Bruker, 2014)'
_computing_molecular_graphics 'PLATON (Spek, 2009)'
_computing_publication_material 'SHELXTL (Sheldrick, 2008)'
_computing_structure_refinement 'SHELXL-2018/3 (Sheldrick, 2015b)'
_computing_structure_solution 'SHELXT 2014/5 (Sheldrick, 2015a)'
_diffrn_ambient_temperature 150(2)
_diffrn_measured_fraction_theta_full 0.998
_diffrn_measured_fraction_theta_max 0.994
_diffrn_measurement_device_type 'Bruker Kappa APEX-DUO CMOS PHOTON II'
_diffrn_measurement_method '\f and \w scans'
_diffrn_radiation_type MoK\a
_diffrn_radiation_wavelength 0.71073
_diffrn_reflns_av_R_equivalents 0.0276
_diffrn_reflns_av_unetI/netI 0.0425
_diffrn_reflns_Laue_measured_fraction_full 0.998
_diffrn_reflns_Laue_measured_fraction_max 0.994
_diffrn_reflns_limit_h_max 5
_diffrn_reflns_limit_h_min -5
_diffrn_reflns_limit_k_max 7
_diffrn_reflns_limit_k_min -7
_diffrn_reflns_limit_l_max 15
_diffrn_reflns_limit_l_min -15
_diffrn_reflns_number 4945
_diffrn_reflns_point_group_measured_fraction_full 0.823
_diffrn_reflns_point_group_measured_fraction_max 0.786
_diffrn_reflns_theta_full 25.242
_diffrn_reflns_theta_max 27.602
_diffrn_reflns_theta_min 1.678
_diffrn_source 'sealed tube with Bruker Triumph monochromator'
_exptl_absorpt_coefficient_mu 3.453
_exptl_absorpt_correction_T_max 0.7456
_exptl_absorpt_correction_T_min 0.6118
_exptl_absorpt_correction_type multi-scan
_exptl_absorpt_process_details 'SADABS (Krause et al., 2015)'
_exptl_crystal_colour colourless
_exptl_crystal_density_diffrn 1.668
_exptl_crystal_description plate
_exptl_crystal_F_000 156
_exptl_crystal_size_max 0.190
_exptl_crystal_size_mid 0.160
_exptl_crystal_size_min 0.070
_refine_diff_density_max 0.322
_refine_diff_density_min -0.282
_refine_diff_density_rms 0.064
_refine_ls_abs_structure_details
; 
 Refined as an inversion twin. 
;
_refine_ls_abs_structure_Flack 0.371(7)
_refine_ls_extinction_method none
_refine_ls_goodness_of_fit_ref 1.053
_refine_ls_hydrogen_treatment constr
_refine_ls_matrix_type full
_refine_ls_number_parameters 161
_refine_ls_number_reflns 2260
_refine_ls_number_restraints 3
_refine_ls_restrained_S_all 1.052
_refine_ls_R_factor_all 0.0249
_refine_ls_R_factor_gt 0.0228
_refine_ls_shift/su_max 0.000
_refine_ls_shift/su_mean 0.000
_refine_ls_structure_factor_coef Fsqd
_refine_ls_weighting_details 'w=1/[\s^2^(Fo^2^)+(0.0035P)^2^] where P=(Fo^2^+2Fc^2^)/3'
_refine_ls_weighting_scheme calc
_refine_ls_wR_factor_gt 0.0332
_refine_ls_wR_factor_ref 0.0334
_reflns_Friedel_coverage 0.580
_reflns_Friedel_fraction_full 0.648
_reflns_Friedel_fraction_max 0.577
_reflns_number_gt 2181
_reflns_number_total 2260
_reflns_threshold_expression 'I > 2\s(I)'
_cod_data_source_file d2sc03994j2.cif
_cod_data_source_block d2132_b
_cod_depositor_comments 'Adding full bibliography for 1567763--1567764.cif.'
_cod_database_code 1567763
_shelx_shelxl_version_number 2018/3
_shelx_space_group_comment
; 
The symmetry employed for this shelxl refinement is uniquely defined 
by the following loop, which should always be used as a source of 
symmetry information in preference to the above space-group names. 
They are only intended as comments. 
;
_shelx_estimated_absorpt_t_min 0.560
_shelx_estimated_absorpt_t_max 0.794

loop_
_space_group_symop_operation_xyz
'x, y, z'

loop_
_atom_site_label
_atom_site_type_symbol
_atom_site_fract_x
_atom_site_fract_y
_atom_site_fract_z
_atom_site_U_iso_or_equiv
_atom_site_adp_type
_atom_site_occupancy
_atom_site_site_symmetry_order
_atom_site_calc_flag
_atom_site_refinement_flags_posn
_atom_site_refinement_flags_adp
_atom_site_refinement_flags_occupancy
_atom_site_disorder_assembly
_atom_site_disorder_group
Br1 Br 1.22605(3) 0.25929(3) 0.09750(3) 0.02393(10) Uani 1 1 d . . . . .
S1 S 0.64934(19) 0.42419(16) 0.37876(8) 0.0250(2) Uani 1 1 d . . . . .
F1 F -0.2306(5) 0.4054(4) 0.76952(19) 0.0331(8) Uani 0.836(5) 1 d . . P A 1
C9 C 0.2670(9) -0.1478(7) 0.7592(3) 0.0238(9) Uani 0.836(5) 1 d . . P A 1
H9A H 0.425453 -0.225795 0.717028 0.029 Uiso 0.836(5) 1 calc R U P A 1
C12 C -0.0930(8) 0.1799(6) 0.7942(3) 0.0236(8) Uani 0.836(5) 1 d . . P A 1
F1A F 0.503(3) -0.230(2) 0.7083(10) 0.035(4) Uiso 0.164(5) 1 d . . P A 2
C9A C 0.2670(9) -0.1478(7) 0.7592(3) 0.0238(9) Uani 0.164(5) 1 d . . P A 2
C12A C -0.0930(8) 0.1799(6) 0.7942(3) 0.0236(8) Uani 0.164(5) 1 d . . P A 2
H12A H -0.192760 0.337015 0.775762 0.028 Uiso 0.164(5) 1 calc R U P A 2
N1 N 0.6177(6) 0.7166(5) 0.1076(2) 0.0230(6) Uani 1 1 d . . . . .
H1C H 0.741515 0.728361 0.048862 0.035 Uiso 1 1 calc R U . . .
H1D H 0.454855 0.830068 0.098593 0.035 Uiso 1 1 calc R U . . .
H1E H 0.562901 0.568592 0.112485 0.035 Uiso 1 1 calc R U . . .
N2 N -0.0542(7) -0.1651(5) 0.9151(2) 0.0217(8) Uani 1 1 d . . . . .
C1 C 0.7722(7) 0.7540(6) 0.2109(2) 0.0221(7) Uani 1 1 d . . . . .
H1A H 0.964692 0.647106 0.214592 0.026 Uiso 1 1 calc R U . . .
H1B H 0.810290 0.921480 0.209261 0.026 Uiso 1 1 calc R U . . .
C2 C 0.5932(8) 0.7036(6) 0.3110(3) 0.0190(8) Uani 1 1 d . . . . .
C3 C 0.3750(8) 0.8529(6) 0.3598(3) 0.0221(9) Uani 1 1 d . . . . .
H3A H 0.313081 1.014376 0.333688 0.027 Uiso 1 1 calc R U . . .
C4 C 0.2494(9) 0.7441(7) 0.4530(3) 0.0259(9) Uani 1 1 d . . . . .
H4A H 0.095093 0.823854 0.496486 0.031 Uiso 1 1 calc R U . . .
C5 C 0.3762(9) 0.5099(7) 0.4735(3) 0.0225(9) Uani 1 1 d . . . . .
C6 C 0.3007(9) 0.3503(7) 0.5605(3) 0.0233(9) Uani 1 1 d . . . . .
C7 C 0.2302(9) 0.2229(7) 0.6348(3) 0.0245(9) Uani 1 1 d . . . . .
C8 C 0.1334(9) 0.0864(7) 0.7277(3) 0.0206(9) Uani 1 1 d . . . . .
C10 C 0.1653(8) -0.2641(6) 0.8527(3) 0.0232(9) Uani 1 1 d . . . . .
H10A H 0.257535 -0.422628 0.872921 0.028 Uiso 1 1 calc R U . A 1
C11 C -0.1826(7) 0.0574(6) 0.8860(3) 0.0254(8) Uani 1 1 d . . . . .
H11A H -0.339278 0.132378 0.929989 0.031 Uiso 1 1 calc R U . A 1

loop_
_atom_site_aniso_label
_atom_site_aniso_U_11
_atom_site_aniso_U_22
_atom_site_aniso_U_33
_atom_site_aniso_U_23
_atom_site_aniso_U_13
_atom_site_aniso_U_12
Br1 0.02386(17) 0.01921(17) 0.0280(2) 0.00208(14) 0.00172(14) -0.00289(12)
S1 0.0274(6) 0.0204(6) 0.0264(6) 0.0054(5) 0.0029(5) -0.0042(4)
F1 0.0370(15) 0.0215(14) 0.0372(16) 0.0047(11) 0.0023(11) 0.0033(10)
C9 0.027(2) 0.026(2) 0.017(2) 0.0006(17) 0.0027(16) -0.0014(17)
C12 0.027(2) 0.018(2) 0.025(2) 0.0037(16) -0.0051(16) -0.0036(16)
C9A 0.027(2) 0.026(2) 0.017(2) 0.0006(17) 0.0027(16) -0.0014(17)
C12A 0.027(2) 0.018(2) 0.025(2) 0.0037(16) -0.0051(16) -0.0036(16)
N1 0.0264(17) 0.0212(16) 0.0209(15) 0.0031(12) 0.0049(13) -0.0043(12)
N2 0.0265(19) 0.0211(16) 0.0180(17) 0.0027(13) -0.0018(14) -0.0065(13)
C1 0.0231(18) 0.0213(17) 0.0221(18) 0.0012(15) 0.0007(14) -0.0056(14)
C2 0.021(2) 0.0197(19) 0.018(2) 0.0001(15) -0.0041(16) -0.0095(15)
C3 0.032(2) 0.018(2) 0.0180(19) 0.0011(16) -0.0016(17) -0.0096(16)
C4 0.032(2) 0.024(2) 0.022(2) -0.0062(17) 0.0043(17) -0.0065(17)
C5 0.032(2) 0.022(2) 0.0154(19) 0.0009(16) -0.0013(15) -0.0116(17)
C6 0.026(2) 0.023(2) 0.022(2) -0.0017(17) -0.0022(16) -0.0079(16)
C7 0.028(2) 0.025(2) 0.022(2) 0.0006(17) -0.0010(18) -0.0084(16)
C8 0.024(2) 0.023(2) 0.0168(19) -0.0005(16) 0.0000(15) -0.0078(16)
C10 0.027(2) 0.018(2) 0.024(2) 0.0017(16) -0.0022(17) -0.0020(16)
C11 0.0256(19) 0.032(2) 0.019(2) -0.0020(18) 0.0043(16) -0.0066(16)

loop_
_atom_type_symbol
_atom_type_description
_atom_type_scat_dispersion_real
_atom_type_scat_dispersion_imag
_atom_type_scat_source
C C 0.0033 0.0016 'International Tables Vol C Tables 4.2.6.8 and 6.1.1.4'
H H 0.0000 0.0000 'International Tables Vol C Tables 4.2.6.8 and 6.1.1.4'
N N 0.0061 0.0033 'International Tables Vol C Tables 4.2.6.8 and 6.1.1.4'
F F 0.0171 0.0103 'International Tables Vol C Tables 4.2.6.8 and 6.1.1.4'
S S 0.1246 0.1234 'International Tables Vol C Tables 4.2.6.8 and 6.1.1.4'
Br Br -0.2901 2.4595 'International Tables Vol C Tables 4.2.6.8 and 6.1.1.4'

loop_
_geom_angle_atom_site_label_1
_geom_angle_atom_site_label_2
_geom_angle_atom_site_label_3
_geom_angle
_geom_angle_site_symmetry_1
_geom_angle_site_symmetry_3
_geom_angle_publ_flag
C2 S1 C5 91.60(19) . . ?
C10 C9 C8 119.3(4) . . ?
C10 C9 H9A 120.3 . . ?
C8 C9 H9A 120.3 . . ?
F1 C12 C8 118.6(3) . . ?
F1 C12 C11 118.4(3) . . ?
C8 C12 C11 123.0(3) . . ?
F1A C9A C10 122.8(6) . . ?
F1A C9A C8 117.2(6) . . ?
C10 C9A C8 119.3(4) . . ?
C8 C12A C11 123.0(3) . . ?
C8 C12A H12A 118.5 . . ?
C11 C12A H12A 118.5 . . ?
C1 N1 H1C 109.5 . . ?
C1 N1 H1D 109.5 . . ?
H1C N1 H1D 109.5 . . ?
C1 N1 H1E 109.5 . . ?
H1C N1 H1E 109.5 . . ?
H1D N1 H1E 109.5 . . ?
C10 N2 C11 117.9(3) . . ?
C2 C1 N1 111.5(2) . . ?
C2 C1 H1A 109.3 . . ?
N1 C1 H1A 109.3 . . ?
C2 C1 H1B 109.3 . . ?
N1 C1 H1B 109.3 . . ?
H1A C1 H1B 108.0 . . ?
C3 C2 C1 128.5(3) . . ?
C3 C2 S1 111.4(3) . . ?
C1 C2 S1 120.1(3) . . ?
C2 C3 C4 113.3(3) . . ?
C2 C3 H3A 123.3 . . ?
C4 C3 H3A 123.3 . . ?
C5 C4 C3 112.2(4) . . ?
C5 C4 H4A 123.9 . . ?
C3 C4 H4A 123.9 . . ?
C4 C5 C6 126.4(4) . . ?
C4 C5 S1 111.5(3) . . ?
C6 C5 S1 122.1(3) . . ?
C7 C6 C5 177.7(4) . . ?
C6 C7 C8 175.5(4) . . ?
C12 C8 C9 115.2(3) . . ?
C12A C8 C9A 115.2(3) . . ?
C12A C8 C7 121.6(4) . . ?
C12 C8 C7 121.6(4) . . ?
C9 C8 C7 123.2(4) . . ?
C9A C8 C7 123.2(4) . . ?
N2 C10 C9 123.3(3) . . ?
N2 C10 C9A 123.3(3) . . ?
N2 C10 H10A 118.4 . . ?
C9 C10 H10A 118.4 . . ?
N2 C11 C12 121.3(3) . . ?
N2 C11 C12A 121.3(3) . . ?
N2 C11 H11A 119.4 . . ?
C12 C11 H11A 119.4 . . ?

loop_
_geom_bond_atom_site_label_1
_geom_bond_atom_site_label_2
_geom_bond_distance
_geom_bond_site_symmetry_2
_geom_bond_publ_flag
S1 C2 1.721(4) . ?
S1 C5 1.722(4) . ?
F1 C12 1.351(4) . ?
C9 C10 1.387(5) . ?
C9 C8 1.404(5) . ?
C9 H9A 0.9500 . ?
C12 C8 1.366(5) . ?
C12 C11 1.368(5) . ?
F1A C9A 1.278(13) . ?
C9A C10 1.387(5) . ?
C9A C8 1.404(5) . ?
C12A C8 1.366(5) . ?
C12A C11 1.368(5) . ?
C12A H12A 0.9500 . ?
N1 C1 1.498(4) . ?
N1 H1C 0.9100 . ?
N1 H1D 0.9100 . ?
N1 H1E 0.9100 . ?
N2 C10 1.325(5) . ?
N2 C11 1.334(4) . ?
C1 C2 1.494(5) . ?
C1 H1A 0.9900 . ?
C1 H1B 0.9900 . ?
C2 C3 1.359(5) . ?
C3 C4 1.413(5) . ?
C3 H3A 0.9500 . ?
C4 C5 1.371(6) . ?
C4 H4A 0.9500 . ?
C5 C6 1.421(5) . ?
C6 C7 1.192(4) . ?
C7 C8 1.431(5) . ?
C10 H10A 0.9500 . ?
C11 H11A 0.9500 . ?

loop_
_geom_hbond_atom_site_label_D
_geom_hbond_atom_site_label_H
_geom_hbond_atom_site_label_A
_geom_hbond_distance_DH
_geom_hbond_distance_HA
_geom_hbond_distance_DA
_geom_hbond_angle_DHA
_geom_hbond_site_symmetry_A
_geom_hbond_publ_flag
N1 H1C N2 0.91 1.97 2.860(4) 165.2 1_664 yes
N1 H1D Br1 0.91 2.49 3.305(3) 149.0 1_465 yes
N1 H1E Br1 0.91 2.53 3.386(2) 157.1 1_455 yes

loop_
_geom_torsion_atom_site_label_1
_geom_torsion_atom_site_label_2
_geom_torsion_atom_site_label_3
_geom_torsion_atom_site_label_4
_geom_torsion
_geom_torsion_site_symmetry_1
_geom_torsion_site_symmetry_2
_geom_torsion_site_symmetry_3
_geom_torsion_site_symmetry_4
_geom_torsion_publ_flag
N1 C1 C2 C3 -85.0(4) . . . . ?
N1 C1 C2 S1 94.0(3) . . . . ?
C5 S1 C2 C3 0.0(3) . . . . ?
C5 S1 C2 C1 -179.2(3) . . . . ?
C1 C2 C3 C4 179.2(3) . . . . ?
S1 C2 C3 C4 0.1(4) . . . . ?
C2 C3 C4 C5 -0.2(4) . . . . ?
C3 C4 C5 C6 -179.8(3) . . . . ?
C3 C4 C5 S1 0.2(4) . . . . ?
C2 S1 C5 C4 -0.1(3) . . . . ?
C2 S1 C5 C6 179.9(3) . . . . ?
C11 C12A C8 C9A 0.9(5) . . . . ?
C11 C12A C8 C7 -177.2(3) . . . . ?
F1 C12 C8 C9 179.4(3) . . . . ?
C11 C12 C8 C9 0.9(5) . . . . ?
F1 C12 C8 C7 1.3(5) . . . . ?
C11 C12 C8 C7 -177.2(3) . . . . ?
C10 C9 C8 C12 -0.3(5) . . . . ?
C10 C9 C8 C7 177.8(4) . . . . ?
F1A C9A C8 C12A -171.0(7) . . . . ?
C10 C9A C8 C12A -0.3(5) . . . . ?
F1A C9A C8 C7 7.1(9) . . . . ?
C10 C9A C8 C7 177.8(4) . . . . ?
C11 N2 C10 C9 0.0(5) . . . . ?
C11 N2 C10 C9A 0.0(5) . . . . ?
C8 C9 C10 N2 -0.1(6) . . . . ?
F1A C9A C10 N2 170.0(7) . . . . ?
C8 C9A C10 N2 -0.1(6) . . . . ?
C10 N2 C11 C12 0.5(5) . . . . ?
C10 N2 C11 C12A 0.5(5) . . . . ?
F1 C12 C11 N2 -179.5(3) . . . . ?
C8 C12 C11 N2 -1.1(5) . . . . ?
C8 C12A C11 N2 -1.1(5) . . . . ?
